data_4030510
loop_
_publ_author_name
'Darriet, J.'
'Bontchev, R.'
'Dussarrat, C.'
'Weill, F.'
'Darriet, B.'

_publ_section_title
;
 The system BaRuO3-BaBiO3. I. Crystal structures of BaRu2BiO9 and
 Ba2RuxBi2-xO6 (0<x<=0.67)
;
_journal_name_full 'European Journal of Solid State and Inorganic Chemistry'
_journal_page_first 273
_journal_page_last 286
_journal_volume 30
_journal_year 1993
_chemical_formula_sum 'Ba3 Bi O9 Ru2'
_chemical_formula_weight 967.11
_space_group_IT_number 15
_symmetry_cell_setting monoclinic
_symmetry_Int_Tables_number 15
_symmetry_space_group_name_Hall '-C 2yc'
_symmetry_space_group_name_H-M 'C 1 2/c 1'
_cell_angle_alpha 90.
_cell_angle_beta 91.069(1)
_cell_angle_gamma 90.
_cell_formula_units_Z 4
_cell_length_a 5.9432(1)
_cell_length_b 10.2823(2)
_cell_length_c 14.7453(3)
_cell_volume 900.92(3)
_diffrn_ambient_temperature 293
_diffrn_radiation_probe x-ray
_diffrn_radiation_type CuK\a
_diffrn_radiation_wavelength 1.5418
_exptl_crystal_density_diffrn 7.130
_pd_proc_ls_prof_wR_factor 0.1642
_refine_ls_R_I_factor 0.1004
_cod_data_source_file EJSSIC-1993-30-273-286-1.cif
_cod_data_source_block Ba3Ru2
_cod_original_cell_volume 900.93(3)
_cod_original_sg_symbol_H-M 'C 2/c'
_cod_database_code 4030510

loop_
_symmetry_equiv_pos_site_id
_symmetry_equiv_pos_as_xyz
1 x,y,z
2 -x,y,1/2-z
3 -x,-y,-z
4 x,-y,1/2+z
5 1/2+x,1/2+y,z
6 1/2-x,1/2+y,1/2-z
7 1/2-x,1/2-y,-z
8 1/2+x,1/2-y,1/2+z

loop_
_atom_site_label
_atom_site_type_symbol
_atom_site_thermal_displace_type
_atom_site_fract_x
_atom_site_fract_y
_atom_site_fract_z
_atom_site_occupancy
_atom_site_U_iso_or_equiv
Bi Bi Uiso 0.00000 0.00000 0.00000 1.000 0.0060(13)
Ru Ru Uiso -0.0086(8) 0.3337(9) 0.8347(3) 1.000 0.0022(13)
O1 O Uiso 0.00000 0.516(7) 0.25000 1.000 0.019(5)
O2 O Uiso 0.512(8) 0.318(5) 0.097(2) 1.000 0.019(5)
O3 O Uiso 0.273(7) 0.237(4) 0.244(2) 1.000 0.019(5)
O4 O Uiso 0.763(8) 0.104(4) 0.095(2) 1.000 0.019(5)
O5 O Uiso 0.665(7) 0.080(4) 0.414(2) 1.000 0.019(5)
Ba1 Ba Uiso 0.00000 -0.0028(8) 0.25000 1.000 0.0101(19)
Ba2 Ba Uiso 0.0077(7) 0.3330(6) 0.0965(2) 1.000 0.0112(14)

loop_
_atom_type_symbol
_atom_type_description
_atom_type_scat_dispersion_real
_atom_type_scat_dispersion_imag
_atom_type_scat_source
Ba Ba -1.0456 8.4617 ' International Tables Vol C Tables 4.2.6.8 and 6.1.1.4'
Bi Bi -4.0111 8.9310 ' International Tables Vol C Tables 4.2.6.8 and 6.1.1.4'
O O 0.0492 0.0322 ' International Tables Vol C Tables 4.2.6.8 and 6.1.1.4'
Ru Ru 0.0552 3.2960 ' International Tables Vol C Tables 4.2.6.8 and 6.1.1.4'

loop_
_geom_angle_atom_site_label_1
_geom_angle_atom_site_label_2
_geom_angle_atom_site_label_3
_geom_angle
_geom_angle_site_symmetry_1
_geom_angle_site_symmetry_3
_geom_angle_publ_flag
O4 Bi O5 91.7(14) 1_455 2_655 yes
O4 Bi O4 180.00 1_455 3_655 yes
O4 Bi O5 88.3(14) 1_455 4_454 yes
O2 Bi O4 90.7(14) 5_445 1_455 yes
O2 Bi O4 89.3(14) 7_555 1_455 yes
O4 Bi O5 88.3(14) 3_655 2_655 yes
O5 Bi O5 180.00 2_655 4_454 yes
O2 Bi O5 86.5(14) 5_445 2_655 yes
O2 Bi O5 93.6(14) 7_555 2_655 yes
O4 Bi O5 91.7(14) 3_655 4_454 yes
O2 Bi O4 89.3(14) 5_445 3_655 yes
O2 Bi O4 90.7(14) 7_555 3_655 yes
O2 Bi O5 93.6(14) 5_445 4_454 yes
O2 Bi O5 86.5(14) 7_555 4_454 yes
O2 Bi O2 180.00 5_445 7_555 yes
Ru Ru O1 51.0(13) 2_556 3_566 yes
Ru Ru O2 122.9(12) 2_556 7_556 yes
Ru Ru O3 51.0(10) 2_556 7_556 yes
Ru Ru O4 125.1(11) 2_556 7_556 yes
Ru Ru O3 50.6(10) 2_556 8_455 yes
Ru Ru O5 128.4(12) 2_556 8_455 yes
O1 Ru O2 173.8(18) 3_566 7_556 yes
O1 Ru O3 83.7(15) 3_566 7_556 yes
O1 Ru O4 96.2(14) 3_566 7_556 yes
O1 Ru O3 83.4(15) 3_566 8_455 yes
O1 Ru O5 90.2(16) 3_566 8_455 yes
O2 Ru O3 91.4(18) 7_556 7_556 yes
O2 Ru O4 88.4(18) 7_556 7_556 yes
O2 Ru O3 92.5(17) 7_556 8_455 yes
O2 Ru O5 94.3(18) 7_556 8_455 yes
O3 Ru O4 174.6(16) 7_556 7_556 yes
O3 Ru O3 86.1(16) 7_556 8_455 yes
O3 Ru O5 99.3(17) 7_556 8_455 yes
O3 Ru O4 88.6(16) 8_455 7_556 yes
O4 Ru O5 86.2(17) 7_556 8_455 yes
O3 Ru O5 171.3(18) 8_455 8_455 yes
Ru O1 Ru 78(3) 3_566 4_564 yes
Bi O2 Ru 175(3) 5_555 7_556 yes
Ru O3 Ru 78.4(15) 7_556 8_554 yes
Bi O4 Ru 167(2) 1_655 7_556 yes
Bi O5 Ru 162(2) 2_655 8_554 yes

loop_
_geom_bond_atom_site_label_1
_geom_bond_atom_site_label_2
_geom_bond_distance
_geom_bond_site_symmetry_2
_geom_bond_publ_flag
Bi O4 2.27(4) 1_455 yes
Bi O5 2.48(4) 2_655 yes
Bi O4 2.27(4) 3_655 yes
Bi O5 2.48(4) 4_454 yes
Bi O2 2.36(4) 5_445 yes
Bi O2 2.36(4) 7_555 yes
Ru Ru 2.502(6) 2_556 yes
Ru O1 1.99(6) 3_566 yes
Ru O2 1.86(5) 7_556 yes
Ru O3 1.97(4) 7_556 yes
Ru O4 1.96(4) 7_556 yes
Ru O3 1.98(4) 8_455 yes
Ru O5 1.78(4) 8_455 yes
